data_7049955
loop_
_publ_author_name
'Swidan, Ala'aeddeen'
'St Onge, P Blake J'
'Binder, Justin F.'
'Suter, Riccardo'
'Burford, Neil'
'Macdonald, Charles L. B.'

_publ_section_title
;
 2,6-Bis(benzimidazol-2-yl)pyridine complexes of group 14 elements.
;
_journal_issue 22
_journal_name_full 'Dalton transactions (Cambridge, England : 2003)'
_journal_page_first 7835
_journal_page_last 7843
_journal_paper_doi 10.1039/c9dt00995g
_journal_volume 48
_journal_year 2019
_chemical_formula_moiety 'C19 H11 Cl Ge N3 O2, Cl3 Ge'
_chemical_formula_sum 'C19 H11 Cl4 Ge2 N3 O2'
_chemical_formula_weight 600.29
_space_group_crystal_system monoclinic
_space_group_IT_number 14
_space_group_name_Hall '-P 2yn'
_space_group_name_H-M_alt 'P 1 21/n 1'
_symmetry_space_group_name_Hall '-P 2yn'
_symmetry_space_group_name_H-M 'P 1 21/n 1'
_atom_sites_solution_hydrogens geom
_atom_sites_solution_primary dual
_audit_creation_date 2019-01-11
_audit_creation_method
;
Olex2 1.2
(compiled 2018.05.29 svn.r3508 for OlexSys, GUI svn.r5506)
;
_audit_update_record
;
2019-02-04 deposited with the CCDC.    2019-05-03 downloaded from the CCDC.
;
_cell_angle_alpha 90
_cell_angle_beta 96.429(2)
_cell_angle_gamma 90
_cell_formula_units_Z 4
_cell_length_a 10.4493(7)
_cell_length_b 12.5471(7)
_cell_length_c 16.9264(10)
_cell_measurement_reflns_used 9411
_cell_measurement_temperature 170
_cell_measurement_theta_max 29.178
_cell_measurement_theta_min 2.916
_cell_volume 2205.2(2)
_computing_cell_refinement 'SAINT v8.37A (Bruker, 2015)'
_computing_data_collection APEX3
_computing_data_reduction 'SAINT v8.37A (Bruker, 2015)'
_computing_molecular_graphics 'Olex2 (Dolomanov et al., 2009)'
_computing_publication_material 'Olex2 (Dolomanov et al., 2009)'
_computing_structure_refinement 'XL (Sheldrick, 2008)'
_computing_structure_solution 'XT (Sheldrick, 2015)'
_diffrn_ambient_temperature 170.0
_diffrn_measured_fraction_theta_full 0.995
_diffrn_measured_fraction_theta_max 0.995
_diffrn_measurement_device_type 'Bruker APEX3 Photon 100'
_diffrn_measurement_method '\f and \w scans'
_diffrn_radiation_type MoK\a
_diffrn_radiation_wavelength 0.71073
_diffrn_reflns_av_R_equivalents 0.0320
_diffrn_reflns_av_unetI/netI 0.0142
_diffrn_reflns_Laue_measured_fraction_full 0.995
_diffrn_reflns_Laue_measured_fraction_max 0.995
_diffrn_reflns_limit_h_max 14
_diffrn_reflns_limit_h_min -14
_diffrn_reflns_limit_k_max 16
_diffrn_reflns_limit_k_min -17
_diffrn_reflns_limit_l_max 23
_diffrn_reflns_limit_l_min -23
_diffrn_reflns_number 73857
_diffrn_reflns_point_group_measured_fraction_full 0.995
_diffrn_reflns_point_group_measured_fraction_max 0.995
_diffrn_reflns_theta_full 25.242
_diffrn_reflns_theta_max 29.207
_diffrn_reflns_theta_min 2.912
_diffrn_standards_number 0
_exptl_absorpt_coefficient_mu 3.233
_exptl_absorpt_correction_T_max 0.7458
_exptl_absorpt_correction_T_min 0.4938
_exptl_absorpt_correction_type multi-scan
_exptl_absorpt_process_details
'SADABS-2016/2 (Bruker,2016/2) was used for absorption correction. wR2(int) was 0.1062 before and 0.0558 after correction. The Ratio of minimum to maximum transmission is 0.6621. The \l/2 correction factor is Not present.'
_exptl_crystal_colour yellow
_exptl_crystal_colour_primary yellow
_exptl_crystal_density_diffrn 1.808
_exptl_crystal_description prism
_exptl_crystal_F_000 1176
_exptl_crystal_size_max 0.48
_exptl_crystal_size_mid 0.44
_exptl_crystal_size_min 0.13
_refine_diff_density_max 0.920
_refine_diff_density_min -0.716
_refine_diff_density_rms 0.066
_refine_ls_extinction_method none
_refine_ls_goodness_of_fit_ref 1.049
_refine_ls_hydrogen_treatment constr
_refine_ls_matrix_type full
_refine_ls_number_parameters 271
_refine_ls_number_reflns 5953
_refine_ls_number_restraints 0
_refine_ls_restrained_S_all 1.049
_refine_ls_R_factor_all 0.0322
_refine_ls_R_factor_gt 0.0268
_refine_ls_shift/su_max 0.001
_refine_ls_shift/su_mean 0.000
_refine_ls_structure_factor_coef Fsqd
_refine_ls_weighting_details 'w=1/[\s^2^(Fo^2^)+(0.0287P)^2^+1.9342P] where P=(Fo^2^+2Fc^2^)/3'
_refine_ls_weighting_scheme calc
_refine_ls_wR_factor_gt 0.0635
_refine_ls_wR_factor_ref 0.0673
_reflns_Friedel_coverage 0.000
_reflns_number_gt 5288
_reflns_number_total 5953
_reflns_threshold_expression 'I > 2\s(I)'
_cod_data_source_file c9dt00995g2.cif
_cod_data_source_block as1025_p21n
_cod_depositor_comments 'Adding full bibliography for 7049950--7049959.cif.'
_cod_database_code 7049955
_shelx_shelxl_version_number 2016/6
_shelx_space_group_comment
;
The symmetry employed for this shelxl refinement is uniquely defined
by the following loop, which should always be used as a source of
symmetry information in preference to the above space-group names.
They are only intended as comments.
;
_shelx_estimated_absorpt_t_max 0.679
_shelx_estimated_absorpt_t_min 0.306
_olex2_refinement_description
;
1. Fixed Uiso
 At 1.2 times of:
  All C(H) groups
2.a Aromatic/amide H refined with riding coordinates:
 C9(H9), C11(H11), C10(H10), C18(H18), C17(H17), C16(H16), C15(H15), C2(H2),
 C5(H5), C4(H4), C3(H3)
;
_olex2_submission_special_instructions 'No special instructions were received'

loop_
_space_group_symop_operation_xyz
'x, y, z'
'-x+1/2, y+1/2, -z+1/2'
'-x, -y, -z'
'x-1/2, -y-1/2, z-1/2'

loop_
_atom_site_label
_atom_site_type_symbol
_atom_site_fract_x
_atom_site_fract_y
_atom_site_fract_z
_atom_site_U_iso_or_equiv
_atom_site_adp_type
_atom_site_occupancy
_atom_site_site_symmetry_order
_atom_site_calc_flag
_atom_site_refinement_flags_posn
Ge1 Ge 0.45262(2) 0.05417(2) 0.39538(2) 0.02703(5) Uani 1 1 d .
Ge2 Ge 0.38618(2) 0.26183(2) 0.64902(2) 0.03538(6) Uani 1 1 d .
Cl3 Cl 0.32709(5) 0.13860(4) 0.54960(3) 0.03541(10) Uani 1 1 d .
Cl1 Cl 0.50666(5) 0.02912(4) 0.27072(3) 0.03636(10) Uani 1 1 d .
Cl2 Cl 0.58695(6) 0.29873(6) 0.61308(4) 0.05301(15) Uani 1 1 d .
Cl4 Cl 0.28623(7) 0.40111(5) 0.58158(5) 0.0649(2) Uani 1 1 d .
O2 O 0.66077(13) 0.34942(10) 0.43178(9) 0.0329(3) Uani 1 1 d .
O1 O 0.04409(12) 0.12933(12) 0.30551(8) 0.0345(3) Uani 1 1 d .
N3 N 0.61623(14) 0.17522(12) 0.41723(9) 0.0274(3) Uani 1 1 d .
N2 N 0.36796(14) 0.21216(12) 0.36913(9) 0.0265(3) Uani 1 1 d .
N1 N 0.22320(16) 0.03363(13) 0.34063(10) 0.0316(3) Uani 1 1 d .
C19 C 0.74807(17) 0.18562(14) 0.44270(10) 0.0276(3) Uani 1 1 d .
C12 C 0.44009(18) 0.29886(14) 0.38806(10) 0.0279(3) Uani 1 1 d .
C13 C 0.57330(18) 0.27271(14) 0.41295(11) 0.0281(3) Uani 1 1 d .
C8 C 0.24205(17) 0.22630(15) 0.34489(11) 0.0285(3) Uani 1 1 d .
C7 C 0.17160(17) 0.12702(16) 0.32996(10) 0.0292(4) Uani 1 1 d .
C14 C 0.77425(18) 0.29369(15) 0.45161(11) 0.0309(4) Uani 1 1 d .
C9 C 0.18589(19) 0.32688(17) 0.33754(12) 0.0352(4) Uani 1 1 d .
H9 H 0.097130 0.334748 0.319101 0.042 Uiso 1 1 calc R
C11 C 0.3913(2) 0.40208(15) 0.38401(11) 0.0327(4) Uani 1 1 d .
H11 H 0.444837 0.461584 0.398855 0.039 Uiso 1 1 calc R
C1 C 0.12033(19) -0.03717(17) 0.32218(11) 0.0337(4) Uani 1 1 d .
C10 C 0.2619(2) 0.41523(17) 0.35764(13) 0.0373(4) Uani 1 1 d .
H10 H 0.225542 0.484653 0.353352 0.045 Uiso 1 1 calc R
C18 C 0.84542(18) 0.11101(16) 0.45822(12) 0.0330(4) Uani 1 1 d .
H18 H 0.829759 0.036720 0.452138 0.040 Uiso 1 1 calc R
C6 C 0.0108(2) 0.02236(18) 0.29993(12) 0.0362(4) Uani 1 1 d .
C17 C 0.96701(19) 0.15096(18) 0.48315(13) 0.0374(4) Uani 1 1 d .
H17 H 1.036347 0.102401 0.494662 0.045 Uiso 1 1 calc R
C16 C 0.9911(2) 0.26003(18) 0.49194(13) 0.0390(4) Uani 1 1 d .
H16 H 1.076049 0.283395 0.509429 0.047 Uiso 1 1 calc R
C15 C 0.8948(2) 0.33482(17) 0.47588(13) 0.0390(4) Uani 1 1 d .
H15 H 0.910308 0.409215 0.481160 0.047 Uiso 1 1 calc R
C2 C 0.1148(3) -0.14828(19) 0.32360(13) 0.0457(5) Uani 1 1 d .
H2 H 0.188372 -0.190852 0.339619 0.055 Uiso 1 1 calc R
C5 C -0.1090(2) -0.0206(2) 0.27610(14) 0.0482(6) Uani 1 1 d .
H5 H -0.182640 0.022114 0.260674 0.058 Uiso 1 1 calc R
C4 C -0.1130(3) -0.1304(2) 0.27651(15) 0.0562(7) Uani 1 1 d .
H4 H -0.192393 -0.165011 0.260068 0.067 Uiso 1 1 calc R
C3 C -0.0052(3) -0.1925(2) 0.30006(15) 0.0548(7) Uani 1 1 d .
H3 H -0.014058 -0.267842 0.300057 0.066 Uiso 1 1 calc R

loop_
_atom_site_aniso_label
_atom_site_aniso_U_11
_atom_site_aniso_U_22
_atom_site_aniso_U_33
_atom_site_aniso_U_23
_atom_site_aniso_U_13
_atom_site_aniso_U_12
Ge1 0.02894(10) 0.02329(9) 0.02777(10) 0.00102(7) -0.00169(7) 0.00046(7)
Ge2 0.03451(11) 0.03822(12) 0.03400(11) -0.00562(8) 0.00643(8) -0.01153(8)
Cl3 0.0402(2) 0.0291(2) 0.0362(2) -0.00256(17) 0.00128(18) -0.00267(18)
Cl1 0.0382(2) 0.0382(2) 0.0323(2) -0.00742(18) 0.00211(18) -0.00361(19)
Cl2 0.0358(3) 0.0714(4) 0.0532(3) -0.0066(3) 0.0112(2) -0.0144(3)
Cl4 0.0630(4) 0.0298(3) 0.0965(5) -0.0073(3) -0.0144(4) -0.0027(3)
O2 0.0320(7) 0.0237(6) 0.0414(7) 0.0013(5) -0.0033(6) -0.0041(5)
O1 0.0219(6) 0.0459(8) 0.0348(7) 0.0064(6) -0.0003(5) -0.0012(5)
N3 0.0259(7) 0.0257(7) 0.0290(7) -0.0018(6) -0.0042(6) -0.0017(6)
N2 0.0267(7) 0.0261(7) 0.0257(7) 0.0047(6) -0.0011(5) 0.0009(6)
N1 0.0299(8) 0.0342(8) 0.0303(8) 0.0012(6) 0.0009(6) -0.0020(6)
C19 0.0256(8) 0.0290(8) 0.0270(8) -0.0017(6) -0.0019(6) -0.0039(6)
C12 0.0301(9) 0.0259(8) 0.0268(8) 0.0034(6) -0.0007(7) 0.0012(6)
C13 0.0297(8) 0.0246(8) 0.0289(8) 0.0002(6) -0.0018(7) -0.0040(6)
C8 0.0263(8) 0.0323(9) 0.0264(8) 0.0062(7) 0.0003(6) 0.0018(7)
C7 0.0225(8) 0.0394(10) 0.0250(8) 0.0056(7) -0.0008(6) -0.0008(7)
C14 0.0296(9) 0.0289(9) 0.0329(9) 0.0010(7) -0.0018(7) -0.0042(7)
C9 0.0308(9) 0.0380(10) 0.0363(10) 0.0098(8) 0.0016(7) 0.0083(8)
C11 0.0383(10) 0.0261(8) 0.0336(9) 0.0037(7) 0.0031(8) 0.0026(7)
C1 0.0344(10) 0.0416(10) 0.0258(8) -0.0017(7) 0.0068(7) -0.0073(8)
C10 0.0409(11) 0.0309(9) 0.0400(10) 0.0073(8) 0.0043(8) 0.0100(8)
C18 0.0296(9) 0.0301(9) 0.0378(10) -0.0010(7) -0.0023(7) -0.0004(7)
C6 0.0324(9) 0.0493(11) 0.0273(9) -0.0003(8) 0.0060(7) -0.0087(8)
C17 0.0282(9) 0.0430(11) 0.0395(10) 0.0041(8) -0.0033(8) -0.0003(8)
C16 0.0281(9) 0.0470(12) 0.0404(11) 0.0016(9) -0.0030(8) -0.0101(8)
C15 0.0356(10) 0.0342(10) 0.0456(11) -0.0006(8) -0.0021(8) -0.0131(8)
C2 0.0619(15) 0.0403(11) 0.0365(11) -0.0051(9) 0.0125(10) -0.0093(10)
C5 0.0342(11) 0.0733(17) 0.0379(11) -0.0030(11) 0.0070(9) -0.0181(11)
C4 0.0515(14) 0.0794(19) 0.0405(12) -0.0140(12) 0.0180(10) -0.0346(14)
C3 0.0748(18) 0.0517(14) 0.0418(12) -0.0129(10) 0.0238(12) -0.0307(13)

loop_
_atom_type_symbol
_atom_type_description
_atom_type_scat_dispersion_real
_atom_type_scat_dispersion_imag
_atom_type_scat_source
C C 0.0033 0.0016 'International Tables Vol C Tables 4.2.6.8 and 6.1.1.4'
H H 0.0000 0.0000 'International Tables Vol C Tables 4.2.6.8 and 6.1.1.4'
Cl Cl 0.1484 0.1585 'International Tables Vol C Tables 4.2.6.8 and 6.1.1.4'
Ge Ge 0.1547 1.8001 'International Tables Vol C Tables 4.2.6.8 and 6.1.1.4'
N N 0.0061 0.0033 'International Tables Vol C Tables 4.2.6.8 and 6.1.1.4'
O O 0.0106 0.0060 'International Tables Vol C Tables 4.2.6.8 and 6.1.1.4'

loop_
_geom_angle_atom_site_label_1
_geom_angle_atom_site_label_2
_geom_angle_atom_site_label_3
_geom_angle
Cl1 Ge1 N3 89.02(4)
N2 Ge1 Cl1 94.22(4)
N2 Ge1 N3 73.14(5)
Cl2 Ge2 Cl3 96.85(2)
Cl4 Ge2 Cl3 94.48(2)
Cl4 Ge2 Cl2 95.38(3)
C13 O2 C14 103.74(14)
C7 O1 C6 103.40(15)
C19 N3 Ge1 143.37(12)
C13 N3 Ge1 111.62(12)
C13 N3 C19 104.48(15)
C12 N2 Ge1 118.74(12)
C12 N2 C8 118.03(16)
C8 N2 Ge1 122.60(12)
C7 N1 C1 104.22(16)
C14 C19 N3 107.40(16)
C18 C19 N3 132.09(17)
C18 C19 C14 120.51(17)
N2 C12 C13 112.47(16)
N2 C12 C11 123.37(17)
C11 C12 C13 124.16(17)
O2 C13 C12 120.97(16)
N3 C13 O2 116.08(16)
N3 C13 C12 122.94(16)
N2 C8 C7 113.50(16)
N2 C8 C9 122.35(18)
C9 C8 C7 124.12(17)
O1 C7 C8 119.84(17)
N1 C7 O1 116.33(17)
N1 C7 C8 123.81(16)
O2 C14 C19 108.29(15)
C15 C14 O2 127.68(18)
C15 C14 C19 124.03(19)
C8 C9 H9 120.7
C10 C9 C8 118.66(18)
C10 C9 H9 120.7
C12 C11 H11 121.1
C10 C11 C12 117.79(18)
C10 C11 H11 121.1
C6 C1 N1 107.99(18)
C6 C1 C2 120.6(2)
C2 C1 N1 131.4(2)
C9 C10 C11 119.77(18)
C9 C10 H10 120.1
C11 C10 H10 120.1
C19 C18 H18 121.9
C19 C18 C17 116.21(18)
C17 C18 H18 121.9
C1 C6 O1 108.06(17)
C5 C6 O1 127.6(2)
C5 C6 C1 124.4(2)
C18 C17 H17 118.8
C18 C17 C16 122.33(19)
C16 C17 H17 118.8
C17 C16 H16 119.1
C15 C16 C17 121.75(18)
C15 C16 H16 119.1
C14 C15 C16 115.17(19)
C14 C15 H15 122.4
C16 C15 H15 122.4
C1 C2 H2 122.2
C3 C2 C1 115.6(3)
C3 C2 H2 122.2
C6 C5 H5 122.7
C4 C5 C6 114.6(3)
C4 C5 H5 122.7
C5 C4 H4 118.8
C5 C4 C3 122.5(2)
C3 C4 H4 118.8
C2 C3 C4 122.4(2)
C2 C3 H3 118.8
C4 C3 H3 118.8

loop_
_geom_bond_atom_site_label_1
_geom_bond_atom_site_label_2
_geom_bond_distance
Ge1 Cl1 2.2666(5)
Ge1 N3 2.2858(15)
Ge1 N2 2.1958(15)
Ge2 Cl3 2.3175(5)
Ge2 Cl2 2.2960(6)
Ge2 Cl4 2.2761(7)
O2 C13 1.341(2)
O2 C14 1.385(2)
O1 C7 1.351(2)
O1 C6 1.387(3)
N3 C19 1.403(2)
N3 C13 1.302(2)
N2 C12 1.342(2)
N2 C8 1.345(2)
N1 C7 1.294(2)
N1 C1 1.402(2)
C19 C14 1.388(3)
C19 C18 1.386(3)
C12 C13 1.446(3)
C12 C11 1.391(3)
C8 C7 1.455(3)
C8 C9 1.391(3)
C14 C15 1.380(3)
C9 H9 0.9500
C9 C10 1.384(3)
C11 H11 0.9500
C11 C10 1.385(3)
C1 C6 1.384(3)
C1 C2 1.396(3)
C10 H10 0.9500
C18 H18 0.9500
C18 C17 1.387(3)
C6 C5 1.380(3)
C17 H17 0.9500
C17 C16 1.396(3)
C16 H16 0.9500
C16 C15 1.381(3)
C15 H15 0.9500
C2 H2 0.9500
C2 C3 1.389(4)
C5 H5 0.9500
C5 C4 1.379(4)
C4 H4 0.9500
C4 C3 1.390(4)
C3 H3 0.9500
